data_7061138
loop_
_publ_author_name
'Liu, Jing-Yuan'
'Ye, Si-Yu'
'Wan, Min'
'Wang, Yan-Ning'
'Tong, Liang'
'Chen, Li-Zhuang'

_publ_section_title
;
 A novel organic--inorganic hybrid phase transition compound based on
 4-ethylmorpholine with switchable dielectric and luminescent properties
;
_journal_issue 3
_journal_name_full 'New Journal of Chemistry'
_journal_page_first 1054
_journal_page_last 1059
_journal_paper_doi 10.1039/D1NJ05074E
_journal_volume 46
_journal_year 2022
_chemical_formula_moiety 'Cl4 Mn, 2(C6 H14 N O)'
_chemical_formula_sum 'C12 H28 Cl4 Mn N2 O2'
_chemical_formula_weight 429.10
_space_group_crystal_system triclinic
_space_group_IT_number 2
_space_group_name_Hall '-P 1'
_space_group_name_H-M_alt 'P -1'
_atom_sites_solution_hydrogens geom
_atom_sites_solution_primary dual
_audit_creation_date 2021-11-24
_audit_creation_method
;
Olex2 1.3
(compiled 2020.11.12 svn.r5f609507 for OlexSys, GUI svn.r6408)
;
_audit_update_record
;
2021-11-28 deposited with the CCDC.	2021-12-02 downloaded from the CCDC.
;
_cell_angle_alpha 89.6020(10)
_cell_angle_beta 79.5170(10)
_cell_angle_gamma 84.3770(10)
_cell_formula_units_Z 2
_cell_length_a 8.2737(12)
_cell_length_b 10.4938(15)
_cell_length_c 12.0521(17)
_cell_measurement_reflns_used 5882
_cell_measurement_temperature 296
_cell_measurement_theta_max 23.95
_cell_measurement_theta_min 2.52
_cell_volume 1023.9(3)
_computing_cell_refinement 'Bruker SMART'
_computing_data_collection 'Bruker SMART'
_computing_data_reduction 'Bruker SAINT'
_computing_molecular_graphics 'Olex2 1.3 (Dolomanov et al., 2009)'
_computing_publication_material 'Olex2 1.3 (Dolomanov et al., 2009)'
_computing_structure_refinement 'SHELXL 2018/3 (Sheldrick, 2015)'
_computing_structure_solution 'SHELXT  (Sheldrick, 2015)'
_diffrn_ambient_temperature 296
_diffrn_measured_fraction_theta_full 0.999
_diffrn_measured_fraction_theta_max 0.999
_diffrn_measurement_device_type 'CCD area detector'
_diffrn_measurement_method 'phi and omega scans'
_diffrn_radiation_monochromator graphite
_diffrn_radiation_type MoK\a
_diffrn_radiation_wavelength 0.71073
_diffrn_reflns_av_R_equivalents 0.0316
_diffrn_reflns_av_unetI/netI 0.0221
_diffrn_reflns_Laue_measured_fraction_full 0.999
_diffrn_reflns_Laue_measured_fraction_max 0.999
_diffrn_reflns_limit_h_max 9
_diffrn_reflns_limit_h_min -9
_diffrn_reflns_limit_k_max 12
_diffrn_reflns_limit_k_min -12
_diffrn_reflns_limit_l_max 14
_diffrn_reflns_limit_l_min -14
_diffrn_reflns_number 21103
_diffrn_reflns_point_group_measured_fraction_full 0.999
_diffrn_reflns_point_group_measured_fraction_max 0.999
_diffrn_reflns_theta_full 25.000
_diffrn_reflns_theta_max 25.000
_diffrn_reflns_theta_min 1.718
_diffrn_source_current 30.0
_diffrn_source_power 1.35
_diffrn_source_voltage 45.0
_exptl_absorpt_coefficient_mu 1.170
_exptl_absorpt_correction_T_max 0.869
_exptl_absorpt_correction_T_min 0.849
_exptl_absorpt_correction_type multi-scan
_exptl_absorpt_process_details sadabs
_exptl_crystal_colour 'metallic light white'
_exptl_crystal_colour_lustre metallic
_exptl_crystal_colour_modifier light
_exptl_crystal_colour_primary white
_exptl_crystal_density_diffrn 1.392
_exptl_crystal_description block
_exptl_crystal_F_000 446
_exptl_crystal_size_max 0.14
_exptl_crystal_size_mid 0.13
_exptl_crystal_size_min 0.12
_refine_diff_density_max 0.476
_refine_diff_density_min -0.300
_refine_diff_density_rms 0.042
_refine_ls_extinction_coef 0.0114(9)
_refine_ls_extinction_expression Fc^*^=kFc[1+0.001xFc^2^\l^3^/sin(2\q)]^-1/4^
_refine_ls_extinction_method 'SHELXL-2018/3 (Sheldrick 2018)'
_refine_ls_goodness_of_fit_ref 1.032
_refine_ls_hydrogen_treatment constr
_refine_ls_matrix_type full
_refine_ls_number_parameters 193
_refine_ls_number_reflns 3600
_refine_ls_number_restraints 0
_refine_ls_restrained_S_all 1.032
_refine_ls_R_factor_all 0.0449
_refine_ls_R_factor_gt 0.0319
_refine_ls_shift/su_max 0.001
_refine_ls_shift/su_mean 0.000
_refine_ls_structure_factor_coef Fsqd
_refine_ls_weighting_details 'w=1/[\s^2^(Fo^2^)+(0.0250P)^2^+0.6527P] where P=(Fo^2^+2Fc^2^)/3'
_refine_ls_weighting_scheme calc
_refine_ls_wR_factor_gt 0.0665
_refine_ls_wR_factor_ref 0.0741
_reflns_Friedel_coverage 0.000
_reflns_number_gt 2906
_reflns_number_total 3600
_reflns_threshold_expression 'I > 2\s(I)'
_cod_data_source_file d1nj05074e2.cif
_cod_data_source_block mn
_cod_depositor_comments 'Adding full bibliography for 7061137--7061139.cif.'
_cod_database_code 7061138
_shelx_shelxl_version_number 2018/3
_shelx_space_group_comment
;
The symmetry employed for this shelxl refinement is uniquely defined
by the following loop, which should always be used as a source of
symmetry information in preference to the above space-group names.
They are only intended as comments.
;
_shelx_estimated_absorpt_t_max 0.872
_shelx_estimated_absorpt_t_min 0.853
_olex2_refinement_description
;
1. Fixed Uiso
 At 1.2 times of:
  All C(H,H) groups, All N(H) groups
 At 1.5 times of:
  All C(H,H,H) groups
2.a Ternary CH refined with riding coordinates:
 N1(H1), N2(H2)
2.b Secondary CH2 refined with riding coordinates:
 C1(H1A,H1B), C4(H4A,H4B), C6(H6A,H6B), C8(H8A,H8B), C10(H10A,H10B), C12(H12A,
 H12B), C3(H3A,H3B), C7(H7A,H7B), C2(H2A,H2B), C9(H9A,H9B)
2.c Idealised Me refined as rotating group:
 C5(H5A,H5B,H5C), C11(H11A,H11B,H11C)
;
_olex2_submission_special_instructions 'No special instructions were received'

loop_
_space_group_symop_operation_xyz
'x, y, z'
'-x, -y, -z'

loop_
_atom_site_label
_atom_site_type_symbol
_atom_site_fract_x
_atom_site_fract_y
_atom_site_fract_z
_atom_site_U_iso_or_equiv
_atom_site_adp_type
_atom_site_occupancy
_atom_site_site_symmetry_order
_atom_site_calc_flag
_atom_site_refinement_flags_posn
_atom_site_refinement_flags_adp
_atom_site_refinement_flags_occupancy
_atom_site_disorder_assembly
_atom_site_disorder_group
Mn1 Mn 0.35325(5) 0.78083(3) 0.77906(3) 0.04322(13) Uani 1 1 d . . . . .
Cl1 Cl 0.15329(9) 0.67872(6) 0.90390(6) 0.0576(2) Uani 1 1 d . . . . .
Cl4 Cl 0.61462(9) 0.71644(7) 0.82479(6) 0.0609(2) Uani 1 1 d . . . . .
Cl2 Cl 0.34701(10) 0.70456(7) 0.59741(6) 0.0682(2) Uani 1 1 d . . . . .
Cl3 Cl 0.32374(11) 1.00419(6) 0.77681(6) 0.0699(2) Uani 1 1 d . . . . .
O1 O 0.8652(3) 0.8590(2) 0.48370(15) 0.0667(5) Uani 1 1 d . . . . .
O2 O 0.5879(3) 0.32836(19) 0.78132(16) 0.0658(5) Uani 1 1 d . . . . .
N1 N 0.2438(3) 0.39780(19) 0.79164(18) 0.0504(5) Uani 1 1 d . . . . .
H1 H 0.237185 0.490797 0.802233 0.060 Uiso 1 1 calc R U . . .
N2 N 0.7907(3) 0.9556(2) 0.71008(17) 0.0495(5) Uani 1 1 d . . . . .
H2 H 0.701261 0.905183 0.744184 0.059 Uiso 1 1 calc R U . . .
C1 C 0.9391(3) 0.8649(3) 0.6680(2) 0.0538(7) Uani 1 1 d . . . . .
H1A H 0.964805 0.810542 0.729131 0.065 Uiso 1 1 calc R U . . .
H1B H 1.033064 0.912631 0.641558 0.065 Uiso 1 1 calc R U . . .
C4 C 0.3589(3) 0.3647(3) 0.6835(2) 0.0548(7) Uani 1 1 d . . . . .
H4A H 0.321231 0.413194 0.622630 0.066 Uiso 1 1 calc R U . . .
H4B H 0.359992 0.274345 0.666697 0.066 Uiso 1 1 calc R U . . .
C6 C 0.5291(4) 0.3944(3) 0.6916(2) 0.0580(7) Uani 1 1 d . . . . .
H6A H 0.603144 0.370651 0.621161 0.070 Uiso 1 1 calc R U . . .
H6B H 0.528892 0.485850 0.702971 0.070 Uiso 1 1 calc R U . . .
C8 C 0.3133(4) 0.3368(3) 0.8877(2) 0.0666(8) Uani 1 1 d . . . . .
H8A H 0.245182 0.366735 0.958659 0.080 Uiso 1 1 calc R U . . .
H8B H 0.312471 0.244593 0.883439 0.080 Uiso 1 1 calc R U . . .
C10 C 0.9088(4) 0.7838(3) 0.5739(2) 0.0616(7) Uani 1 1 d . . . . .
H10A H 1.007622 0.727234 0.546150 0.074 Uiso 1 1 calc R U . . .
H10B H 0.820550 0.731097 0.602194 0.074 Uiso 1 1 calc R U . . .
C12 C 0.7377(4) 1.0264(3) 0.6130(3) 0.0658(8) Uani 1 1 d . . . . .
H12A H 0.634136 1.078098 0.639041 0.079 Uiso 1 1 calc R U . . .
H12B H 0.819763 1.083392 0.582325 0.079 Uiso 1 1 calc R U . . .
C3 C 0.4859(4) 0.3692(3) 0.8837(2) 0.0677(8) Uani 1 1 d . . . . .
H3A H 0.485605 0.461142 0.892022 0.081 Uiso 1 1 calc R U . . .
H3B H 0.529644 0.328615 0.945963 0.081 Uiso 1 1 calc R U . . .
C7 C 0.7165(4) 0.9371(3) 0.5232(3) 0.0716(9) Uani 1 1 d . . . . .
H7A H 0.629819 0.883443 0.552492 0.086 Uiso 1 1 calc R U . . .
H7B H 0.683264 0.985725 0.460917 0.086 Uiso 1 1 calc R U . . .
C2 C 0.0730(4) 0.3637(3) 0.7911(4) 0.0881(11) Uani 1 1 d . . . . .
H2A H 0.078163 0.273614 0.771909 0.106 Uiso 1 1 calc R U . . .
H2B H 0.008135 0.376616 0.866399 0.106 Uiso 1 1 calc R U . . .
C9 C 0.8170(5) 1.0482(3) 0.7975(3) 0.0832(10) Uani 1 1 d . . . . .
H9A H 0.919847 1.085131 0.770881 0.100 Uiso 1 1 calc R U . . .
H9B H 0.728565 1.117198 0.805697 0.100 Uiso 1 1 calc R U . . .
C5 C 0.8227(7) 0.9942(4) 0.9050(3) 0.1192(16) Uani 1 1 d . . . . .
H5A H 0.906931 0.923474 0.897655 0.179 Uiso 1 1 calc R U . . .
H5B H 0.717674 0.964684 0.935613 0.179 Uiso 1 1 calc R U . . .
H5C H 0.847325 1.057898 0.954569 0.179 Uiso 1 1 calc R U . . .
C11 C -0.0117(5) 0.4402(4) 0.7102(4) 0.1122(15) Uani 1 1 d . . . . .
H11A H 0.047794 0.423499 0.634772 0.168 Uiso 1 1 calc R U . . .
H11B H -0.015391 0.529653 0.727655 0.168 Uiso 1 1 calc R U . . .
H11C H -0.122167 0.416723 0.715947 0.168 Uiso 1 1 calc R U . . .

loop_
_atom_site_aniso_label
_atom_site_aniso_U_11
_atom_site_aniso_U_22
_atom_site_aniso_U_33
_atom_site_aniso_U_23
_atom_site_aniso_U_13
_atom_site_aniso_U_12
Mn1 0.0529(3) 0.0384(2) 0.0391(2) 0.00277(15) -0.00736(17) -0.01046(17)
Cl1 0.0611(4) 0.0445(3) 0.0602(4) 0.0016(3) 0.0104(3) -0.0104(3)
Cl4 0.0561(4) 0.0684(4) 0.0631(4) 0.0223(3) -0.0184(3) -0.0180(3)
Cl2 0.0846(5) 0.0731(5) 0.0473(4) -0.0155(3) -0.0192(4) 0.0049(4)
Cl3 0.1080(6) 0.0375(3) 0.0627(5) 0.0010(3) -0.0084(4) -0.0134(4)
O1 0.0632(13) 0.0923(15) 0.0427(11) 0.0081(10) -0.0053(9) -0.0073(11)
O2 0.0716(13) 0.0657(12) 0.0569(12) -0.0007(10) -0.0143(10) 0.0140(10)
N1 0.0572(14) 0.0358(11) 0.0549(13) -0.0057(9) 0.0005(11) -0.0077(10)
N2 0.0463(12) 0.0503(12) 0.0499(13) -0.0013(10) 0.0004(10) -0.0118(10)
C1 0.0505(16) 0.0589(16) 0.0520(16) 0.0057(13) -0.0122(13) -0.0004(13)
C4 0.0670(19) 0.0507(15) 0.0461(16) -0.0063(12) -0.0091(13) -0.0047(13)
C6 0.0619(18) 0.0660(17) 0.0428(15) -0.0003(13) -0.0025(13) -0.0037(14)
C8 0.095(2) 0.0514(16) 0.0449(16) 0.0047(13) 0.0050(16) -0.0006(16)
C10 0.0684(19) 0.0584(17) 0.0546(17) -0.0011(14) -0.0070(14) 0.0027(14)
C12 0.0524(17) 0.0636(18) 0.075(2) 0.0239(16) 0.0002(15) 0.0039(14)
C3 0.092(2) 0.0644(18) 0.0468(17) 0.0034(14) -0.0196(16) 0.0068(17)
C7 0.0541(19) 0.103(2) 0.0585(19) 0.0272(18) -0.0126(15) -0.0082(18)
C2 0.069(2) 0.074(2) 0.118(3) -0.010(2) 0.000(2) -0.0271(18)
C9 0.093(3) 0.070(2) 0.086(3) -0.0188(18) -0.011(2) -0.0177(19)
C5 0.177(5) 0.115(3) 0.078(3) -0.013(2) -0.047(3) -0.034(3)
C11 0.066(2) 0.123(3) 0.157(4) -0.021(3) -0.040(3) -0.015(2)

loop_
_atom_type_symbol
_atom_type_description
_atom_type_scat_dispersion_real
_atom_type_scat_dispersion_imag
_atom_type_scat_source
C C 0.0033 0.0016 'International Tables Vol C Tables 4.2.6.8 and 6.1.1.4'
H H 0.0000 0.0000 'International Tables Vol C Tables 4.2.6.8 and 6.1.1.4'
Cl Cl 0.1484 0.1585 'International Tables Vol C Tables 4.2.6.8 and 6.1.1.4'
Mn Mn 0.3368 0.7283 'International Tables Vol C Tables 4.2.6.8 and 6.1.1.4'
N N 0.0061 0.0033 'International Tables Vol C Tables 4.2.6.8 and 6.1.1.4'
O O 0.0106 0.0060 'International Tables Vol C Tables 4.2.6.8 and 6.1.1.4'

loop_
_geom_angle_atom_site_label_1
_geom_angle_atom_site_label_2
_geom_angle_atom_site_label_3
_geom_angle
_geom_angle_site_symmetry_1
_geom_angle_site_symmetry_3
_geom_angle_publ_flag
Cl1 Mn1 Cl4 108.05(3) . . ?
Cl2 Mn1 Cl1 106.39(3) . . ?
Cl2 Mn1 Cl4 108.98(3) . . ?
Cl3 Mn1 Cl1 117.43(3) . . ?
Cl3 Mn1 Cl4 107.31(3) . . ?
Cl3 Mn1 Cl2 108.47(3) . . ?
C7 O1 C10 109.1(2) . . ?
C3 O2 C6 108.9(2) . . ?
C4 N1 H1 107.5 . . ?
C4 N1 C8 109.7(2) . . ?
C4 N1 C2 112.8(2) . . ?
C8 N1 H1 107.5 . . ?
C2 N1 H1 107.5 . . ?
C2 N1 C8 111.7(2) . . ?
C1 N2 H2 107.9 . . ?
C1 N2 C12 109.4(2) . . ?
C1 N2 C9 113.5(2) . . ?
C12 N2 H2 107.9 . . ?
C12 N2 C9 110.1(2) . . ?
C9 N2 H2 107.9 . . ?
N2 C1 H1A 109.6 . . ?
N2 C1 H1B 109.6 . . ?
N2 C1 C10 110.5(2) . . ?
H1A C1 H1B 108.1 . . ?
C10 C1 H1A 109.6 . . ?
C10 C1 H1B 109.6 . . ?
N1 C4 H4A 109.6 . . ?
N1 C4 H4B 109.6 . . ?
N1 C4 C6 110.2(2) . . ?
H4A C4 H4B 108.1 . . ?
C6 C4 H4A 109.6 . . ?
C6 C4 H4B 109.6 . . ?
O2 C6 C4 111.7(2) . . ?
O2 C6 H6A 109.3 . . ?
O2 C6 H6B 109.3 . . ?
C4 C6 H6A 109.3 . . ?
C4 C6 H6B 109.3 . . ?
H6A C6 H6B 107.9 . . ?
N1 C8 H8A 109.6 . . ?
N1 C8 H8B 109.6 . . ?
H8A C8 H8B 108.1 . . ?
C3 C8 N1 110.3(2) . . ?
C3 C8 H8A 109.6 . . ?
C3 C8 H8B 109.6 . . ?
O1 C10 C1 111.8(2) . . ?
O1 C10 H10A 109.3 . . ?
O1 C10 H10B 109.3 . . ?
C1 C10 H10A 109.3 . . ?
C1 C10 H10B 109.3 . . ?
H10A C10 H10B 107.9 . . ?
N2 C12 H12A 109.4 . . ?
N2 C12 H12B 109.4 . . ?
H12A C12 H12B 108.0 . . ?
C7 C12 N2 111.3(2) . . ?
C7 C12 H12A 109.4 . . ?
C7 C12 H12B 109.4 . . ?
O2 C3 C8 111.1(2) . . ?
O2 C3 H3A 109.4 . . ?
O2 C3 H3B 109.4 . . ?
C8 C3 H3A 109.4 . . ?
C8 C3 H3B 109.4 . . ?
H3A C3 H3B 108.0 . . ?
O1 C7 C12 111.0(3) . . ?
O1 C7 H7A 109.4 . . ?
O1 C7 H7B 109.4 . . ?
C12 C7 H7A 109.4 . . ?
C12 C7 H7B 109.4 . . ?
H7A C7 H7B 108.0 . . ?
N1 C2 H2A 108.9 . . ?
N1 C2 H2B 108.9 . . ?
H2A C2 H2B 107.7 . . ?
C11 C2 N1 113.3(3) . . ?
C11 C2 H2A 108.9 . . ?
C11 C2 H2B 108.9 . . ?
N2 C9 H9A 108.6 . . ?
N2 C9 H9B 108.6 . . ?
H9A C9 H9B 107.6 . . ?
C5 C9 N2 114.6(3) . . ?
C5 C9 H9A 108.6 . . ?
C5 C9 H9B 108.6 . . ?
C9 C5 H5A 109.5 . . ?
C9 C5 H5B 109.5 . . ?
C9 C5 H5C 109.5 . . ?
H5A C5 H5B 109.5 . . ?
H5A C5 H5C 109.5 . . ?
H5B C5 H5C 109.5 . . ?
C2 C11 H11A 109.5 . . ?
C2 C11 H11B 109.5 . . ?
C2 C11 H11C 109.5 . . ?
H11A C11 H11B 109.5 . . ?
H11A C11 H11C 109.5 . . ?
H11B C11 H11C 109.5 . . ?

loop_
_geom_bond_atom_site_label_1
_geom_bond_atom_site_label_2
_geom_bond_distance
_geom_bond_site_symmetry_2
_geom_bond_publ_flag
Mn1 Cl1 2.3597(7) . ?
Mn1 Cl4 2.3619(9) . ?
Mn1 Cl2 2.3474(8) . ?
Mn1 Cl3 2.3332(8) . ?
O1 C10 1.417(3) . ?
O1 C7 1.417(4) . ?
O2 C6 1.415(3) . ?
O2 C3 1.405(3) . ?
N1 H1 0.9800 . ?
N1 C4 1.489(3) . ?
N1 C8 1.497(4) . ?
N1 C2 1.492(4) . ?
N2 H2 0.9800 . ?
N2 C1 1.491(3) . ?
N2 C12 1.492(3) . ?
N2 C9 1.497(4) . ?
C1 H1A 0.9700 . ?
C1 H1B 0.9700 . ?
C1 C10 1.494(4) . ?
C4 H4A 0.9700 . ?
C4 H4B 0.9700 . ?
C4 C6 1.492(4) . ?
C6 H6A 0.9700 . ?
C6 H6B 0.9700 . ?
C8 H8A 0.9700 . ?
C8 H8B 0.9700 . ?
C8 C3 1.492(4) . ?
C10 H10A 0.9700 . ?
C10 H10B 0.9700 . ?
C12 H12A 0.9700 . ?
C12 H12B 0.9700 . ?
C12 C7 1.481(4) . ?
C3 H3A 0.9700 . ?
C3 H3B 0.9700 . ?
C7 H7A 0.9700 . ?
C7 H7B 0.9700 . ?
C2 H2A 0.9700 . ?
C2 H2B 0.9700 . ?
C2 C11 1.488(5) . ?
C9 H9A 0.9700 . ?
C9 H9B 0.9700 . ?
C9 C5 1.417(5) . ?
C5 H5A 0.9600 . ?
C5 H5B 0.9600 . ?
C5 H5C 0.9600 . ?
C11 H11A 0.9600 . ?
C11 H11B 0.9600 . ?
C11 H11C 0.9600 . ?

loop_
_geom_torsion_atom_site_label_1
_geom_torsion_atom_site_label_2
_geom_torsion_atom_site_label_3
_geom_torsion_atom_site_label_4
_geom_torsion
_geom_torsion_site_symmetry_1
_geom_torsion_site_symmetry_2
_geom_torsion_site_symmetry_3
_geom_torsion_site_symmetry_4
_geom_torsion_publ_flag
N1 C4 C6 O2 57.7(3) . . . . ?
N1 C8 C3 O2 -58.6(3) . . . . ?
N2 C1 C10 O1 57.3(3) . . . . ?
N2 C12 C7 O1 -58.5(3) . . . . ?
C1 N2 C12 C7 52.6(3) . . . . ?
C1 N2 C9 C5 -73.6(4) . . . . ?
C4 N1 C8 C3 52.3(3) . . . . ?
C4 N1 C2 C11 -66.3(4) . . . . ?
C6 O2 C3 C8 62.8(3) . . . . ?
C8 N1 C4 C6 -51.8(3) . . . . ?
C8 N1 C2 C11 169.7(3) . . . . ?
C10 O1 C7 C12 61.9(3) . . . . ?
C12 N2 C1 C10 -51.4(3) . . . . ?
C12 N2 C9 C5 163.4(3) . . . . ?
C3 O2 C6 C4 -62.6(3) . . . . ?
C7 O1 C10 C1 -61.7(3) . . . . ?
C2 N1 C4 C6 -176.9(2) . . . . ?
C2 N1 C8 C3 178.1(2) . . . . ?
C9 N2 C1 C10 -174.8(2) . . . . ?
C9 N2 C12 C7 178.0(3) . . . . ?
